data_4320420
loop_
_publ_author_name
'Jun Ho Shin'
'Brian M. Bridgewater'
'David G. Churchill'
'Gerard Parkin'

_publ_section_title
;
 Synthesis and Structural Characterization of PhP[(C5Me4)2], a Monodentate
 Chiral Phosphine Derived from Intramolecular C-C Coupling of
 Tetramethylcyclopentadienyl Groups: An Evaluation of Steric and
 Electronic Properties
;
_journal_name_full 'Inorganic Chemistry'
_journal_page_first 5626
_journal_page_last 5635
_journal_paper_doi 10.1021/ic010443j
_journal_volume 40
_journal_year 2001
_chemical_formula_sum 'C20 H29 Cl Ir P'
_chemical_formula_weight 528.05
_chemical_name_systematic
;
  ?
;
_space_group_IT_number 19
_symmetry_cell_setting orthorhombic
_symmetry_space_group_name_Hall 'P 2ac 2ab'
_symmetry_space_group_name_H-M 'P 21 21 21'
_atom_sites_solution_hydrogens geom
_atom_sites_solution_primary direct
_atom_sites_solution_secondary difmap
_audit_creation_method SHELXL-97
_cell_angle_alpha 90.00
_cell_angle_beta 90.00
_cell_angle_gamma 90.00
_cell_formula_units_Z 4
_cell_length_a 9.8883(4)
_cell_length_b 13.9564(7)
_cell_length_c 14.3346(7)
_cell_measurement_temperature 233(2)
_cell_volume 1978.25(16)
_computing_cell_refinement 'Bruker SMART'
_computing_data_collection 'Bruker SMART'
_computing_data_reduction 'Bruker SHELXTL'
_computing_molecular_graphics 'Bruker SHELXTL'
_computing_publication_material 'Bruker SHELXTL'
_computing_structure_refinement 'SHELXL-97 (Sheldrick, 1997)'
_computing_structure_solution 'SHELXS-97 (Sheldrick, 1990)'
_diffrn_ambient_temperature 233(2)
_diffrn_measured_fraction_theta_full 0.941
_diffrn_measured_fraction_theta_max 0.941
_diffrn_measurement_device_type 'CCD area detector'
_diffrn_measurement_method 'phi and omega scans'
_diffrn_radiation_monochromator graphite
_diffrn_radiation_source 'fine-focus sealed tube'
_diffrn_radiation_type MoK\a
_diffrn_radiation_wavelength 0.71073
_diffrn_reflns_av_R_equivalents 0.0421
_diffrn_reflns_av_sigmaI/netI 0.0299
_diffrn_reflns_limit_h_max 9
_diffrn_reflns_limit_h_min -13
_diffrn_reflns_limit_k_max 17
_diffrn_reflns_limit_k_min -18
_diffrn_reflns_limit_l_max 18
_diffrn_reflns_limit_l_min -19
_diffrn_reflns_number 14203
_diffrn_reflns_theta_full 28.31
_diffrn_reflns_theta_max 28.31
_diffrn_reflns_theta_min 2.04
_exptl_absorpt_coefficient_mu 6.963
_exptl_absorpt_correction_T_max 0.3365
_exptl_absorpt_correction_T_min 0.2292
_exptl_absorpt_correction_type none
_exptl_crystal_density_diffrn 1.773
_exptl_crystal_density_method 'not measured'
_exptl_crystal_F_000 1032
_exptl_crystal_size_max 0.30
_exptl_crystal_size_mid 0.20
_exptl_crystal_size_min 0.20
_refine_diff_density_max 2.149
_refine_diff_density_min -1.270
_refine_diff_density_rms 0.101
_refine_ls_abs_structure_details 'Flack H D (1983), Acta Cryst. A39, 876-881'
_refine_ls_abs_structure_Flack -0.013(7)
_refine_ls_extinction_coef 0.00130(17)
_refine_ls_extinction_expression Fc^*^=kFc[1+0.001xFc^2^\l^3^/sin(2\q)]^-1/4^
_refine_ls_extinction_method SHELXL
_refine_ls_goodness_of_fit_ref 1.044
_refine_ls_hydrogen_treatment mixed
_refine_ls_matrix_type full
_refine_ls_number_parameters 211
_refine_ls_number_reflns 4553
_refine_ls_number_restraints 0
_refine_ls_restrained_S_all 1.044
_refine_ls_R_factor_all 0.0241
_refine_ls_R_factor_gt 0.0225
_refine_ls_shift/su_max 0.005
_refine_ls_shift/su_mean 0.000
_refine_ls_structure_factor_coef Fsqd
_refine_ls_weighting_details 'calc w=1/[\s^2^(Fo^2^)+(0.0343P)^2^+0.0000P] where P=(Fo^2^+2Fc^2^)/3'
_refine_ls_weighting_scheme calc
_refine_ls_wR_factor_gt 0.0538
_refine_ls_wR_factor_ref 0.0545
_reflns_number_gt 4364
_reflns_number_total 4553
_reflns_threshold_expression >2sigma(I)
_cod_data_source_file ic010443j_10.cif
_cod_data_source_block ds10
_cod_depositor_comments
;
The following automatic conversions were performed:

'_symmetry_cell_setting' value 'Orthorhombic' changed to
'orthorhombic' according to the built-in table from CIF Core
dictionary named 'cif_core.dic' version 2.4.1 from 2010-06-29.

Automatic conversion script
Id: cif_fix_values 1646 2011-03-28 12:23:43Z adriana 
;
_cod_database_code 4320420

loop_
_symmetry_equiv_pos_as_xyz
'x, y, z'
'-x+1/2, -y, z+1/2'
'-x, y+1/2, -z+1/2'
'x+1/2, -y+1/2, -z'

loop_
_atom_site_label
_atom_site_type_symbol
_atom_site_fract_x
_atom_site_fract_y
_atom_site_fract_z
_atom_site_U_iso_or_equiv
_atom_site_adp_type
_atom_site_occupancy
_atom_site_symmetry_multiplicity
_atom_site_calc_flag
_atom_site_refinement_flags
_atom_site_disorder_assembly
_atom_site_disorder_group
Ir Ir 0.349458(13) 1.093828(11) 0.823417(10) 0.02956(6) Uani 1 1 d . . .
Cl Cl 0.46608(14) 0.99996(9) 0.71399(9) 0.0525(3) Uani 1 1 d . . .
P P 0.23038(10) 0.96273(8) 0.87772(7) 0.0308(2) Uani 1 1 d . . .
C11 C 0.0472(4) 0.9835(3) 0.8878(3) 0.0352(9) Uani 1 1 d . . .
C12 C -0.0259(4) 0.9653(4) 0.9689(3) 0.0433(10) Uani 1 1 d . . .
H12A H 0.0173 0.9408 1.0222 0.052 Uiso 1 1 calc R . .
C13 C -0.1661(5) 0.9843(4) 0.9696(4) 0.0575(13) Uani 1 1 d . . .
H13A H -0.2160 0.9727 1.0242 0.069 Uiso 1 1 calc R . .
C14 C -0.2305(5) 1.0190(4) 0.8932(4) 0.0553(13) Uani 1 1 d . . .
H14A H -0.3241 1.0307 0.8949 0.066 Uiso 1 1 calc R . .
C15 C -0.1573(4) 1.0370(4) 0.8129(4) 0.0508(11) Uani 1 1 d . . .
H15A H -0.2017 1.0600 0.7594 0.061 Uiso 1 1 calc R . .
C16 C -0.0192(4) 1.0214(4) 0.8107(3) 0.0450(10) Uani 1 1 d . . .
H16A H 0.0301 1.0365 0.7566 0.054 Uiso 1 1 calc R . .
C21 C 0.4356(6) 0.9283(5) 1.0087(5) 0.0713(18) Uani 1 1 d . . .
H21A H 0.4616 0.9000 1.0678 0.107 Uiso 1 1 calc R . .
H21B H 0.4506 0.9970 1.0109 0.107 Uiso 1 1 calc R . .
H21C H 0.4895 0.9007 0.9590 0.107 Uiso 1 1 calc R . .
C22 C 0.2857(4) 0.9084(4) 0.9903(3) 0.0437(10) Uani 1 1 d . . .
H22A H 0.2317 0.9366 1.0415 0.052 Uiso 1 1 calc R . .
C23 C 0.2513(9) 0.8009(4) 0.9825(5) 0.0780(19) Uani 1 1 d . . .
H23A H 0.3332 0.7633 0.9943 0.094 Uiso 1 1 calc R . .
H23B H 0.1849 0.7844 1.0306 0.094 Uiso 1 1 calc R . .
C24 C 0.1946(7) 0.7739(4) 0.8872(4) 0.0628(14) Uani 1 1 d . . .
H24A H 0.2259 0.7098 0.8697 0.075 Uiso 1 1 calc R . .
H24B H 0.0956 0.7731 0.8896 0.075 Uiso 1 1 calc R . .
C25 C 0.2418(5) 0.8460(3) 0.8165(3) 0.0419(9) Uani 1 1 d . . .
H25A H 0.3388 0.8333 0.8045 0.050 Uiso 1 1 calc R . .
C26 C 0.1682(6) 0.8395(4) 0.7227(4) 0.0564(13) Uani 1 1 d . . .
H26A H 0.1772 0.7752 0.6979 0.085 Uiso 1 1 calc R . .
H26B H 0.2076 0.8850 0.6793 0.085 Uiso 1 1 calc R . .
H26C H 0.0732 0.8543 0.7316 0.085 Uiso 1 1 calc R . .
C31 C 0.5178(5) 1.2624(4) 0.9042(4) 0.0514(12) Uani 1 1 d . . .
H31A H 0.4882 1.3281 0.8917 0.062 Uiso 1 1 calc R . .
H31B H 0.6128 1.2649 0.9237 0.062 Uiso 1 1 calc R . .
C32 C 0.4330(6) 1.2211(5) 0.9841(4) 0.0582(13) Uani 1 1 d . . .
H32A H 0.4901 1.1790 1.0220 0.070 Uiso 1 1 calc R . .
H32B H 0.4021 1.2738 1.0240 0.070 Uiso 1 1 calc R . .
C33 C 0.3102(5) 1.1646(3) 0.9503(3) 0.0423(10) Uani 1 1 d . . .
H33A H 0.2700 1.1228 0.9987 0.051 Uiso 1 1 calc R . .
C34 C 0.2176(4) 1.1958(3) 0.8831(4) 0.0460(11) Uani 1 1 d . . .
H34A H 0.1241 1.1726 0.8928 0.055 Uiso 1 1 calc R . .
C35 C 0.2271(6) 1.2965(4) 0.8397(4) 0.0602(15) Uani 1 1 d . . .
H35A H 0.1358 1.3224 0.8314 0.072 Uiso 1 1 calc R . .
H35B H 0.2761 1.3390 0.8824 0.072 Uiso 1 1 calc R . .
C36 C 0.2993(6) 1.2947(4) 0.7457(4) 0.0558(13) Uani 1 1 d . . .
H36A H 0.2336 1.2800 0.6965 0.067 Uiso 1 1 calc R . .
H36B H 0.3370 1.3583 0.7329 0.067 Uiso 1 1 calc R . .
C37 C 0.4115(5) 1.2215(3) 0.7432(3) 0.0411(9) Uani 1 1 d . . .
H37A H 0.4449 1.2069 0.6797 0.049 Uiso 1 1 calc R . .
C38 C 0.5073(4) 1.2041(3) 0.8145(3) 0.0403(9) Uani 1 1 d . . .
H38A H 0.5953 1.1799 0.7913 0.048 Uiso 1 1 calc R . .

loop_
_atom_site_aniso_label
_atom_site_aniso_U_11
_atom_site_aniso_U_22
_atom_site_aniso_U_33
_atom_site_aniso_U_23
_atom_site_aniso_U_13
_atom_site_aniso_U_12
Ir 0.02631(7) 0.03083(8) 0.03154(8) -0.00189(6) 0.00181(6) 0.00058(6)
Cl 0.0623(7) 0.0454(6) 0.0498(6) -0.0082(5) 0.0228(6) 0.0029(6)
P 0.0293(4) 0.0338(6) 0.0293(5) -0.0006(4) 0.0010(4) -0.0005(4)
C11 0.0309(18) 0.034(2) 0.041(2) -0.0058(18) 0.0029(17) 0.0003(18)
C12 0.039(2) 0.045(3) 0.046(2) 0.003(2) 0.0055(19) -0.002(2)
C13 0.041(2) 0.063(3) 0.068(3) 0.004(3) 0.020(3) 0.001(2)
C14 0.034(2) 0.052(3) 0.080(4) -0.001(3) -0.002(2) -0.003(2)
C15 0.037(2) 0.052(3) 0.063(3) 0.001(2) -0.006(2) 0.008(2)
C16 0.039(2) 0.050(3) 0.046(3) 0.002(2) -0.0006(19) 0.001(2)
C21 0.052(3) 0.084(5) 0.077(4) 0.020(3) -0.018(3) 0.003(3)
C22 0.048(2) 0.052(3) 0.0307(19) 0.005(2) -0.0017(16) 0.012(2)
C23 0.118(5) 0.055(4) 0.061(4) 0.019(3) -0.004(4) -0.012(4)
C24 0.079(4) 0.039(3) 0.070(3) 0.007(3) 0.004(3) -0.009(3)
C25 0.045(2) 0.038(2) 0.043(2) -0.005(2) 0.002(2) -0.0025(19)
C26 0.058(3) 0.061(3) 0.050(3) -0.022(2) -0.004(2) 0.002(3)
C31 0.046(2) 0.053(3) 0.055(3) 0.005(2) -0.007(2) -0.013(2)
C32 0.065(3) 0.067(3) 0.042(2) -0.006(3) -0.003(2) -0.019(3)
C33 0.045(2) 0.042(2) 0.041(2) -0.010(2) 0.0089(18) -0.0094(19)
C34 0.033(2) 0.040(3) 0.065(3) -0.005(2) 0.011(2) 0.0011(19)
C35 0.052(3) 0.042(3) 0.087(4) -0.007(3) -0.009(3) 0.016(2)
C36 0.064(3) 0.046(3) 0.057(3) 0.009(2) -0.013(2) 0.009(2)
C37 0.046(2) 0.036(2) 0.041(2) 0.005(2) -0.0012(18) -0.005(2)
C38 0.0347(18) 0.042(2) 0.045(2) 0.005(2) 0.0034(18) -0.0061(17)

loop_
_atom_type_symbol
_atom_type_description
_atom_type_scat_dispersion_real
_atom_type_scat_dispersion_imag
_atom_type_scat_source
C C 0.0033 0.0016 'International Tables Vol C Tables 4.2.6.8 and 6.1.1.4'
H H 0.0000 0.0000 'International Tables Vol C Tables 4.2.6.8 and 6.1.1.4'
P P 0.1023 0.0942 'International Tables Vol C Tables 4.2.6.8 and 6.1.1.4'
Cl Cl 0.1484 0.1585 'International Tables Vol C Tables 4.2.6.8 and 6.1.1.4'
Ir Ir -1.4442 7.9887 'International Tables Vol C Tables 4.2.6.8 and 6.1.1.4'

loop_
_geom_angle_atom_site_label_1
_geom_angle_atom_site_label_2
_geom_angle_atom_site_label_3
_geom_angle
_geom_angle_site_symmetry_1
_geom_angle_site_symmetry_3
_geom_angle_publ_flag
C33 Ir C34 38.8(2) . . ?
C33 Ir C38 81.53(17) . . ?
C34 Ir C38 89.43(18) . . ?
C33 Ir C37 97.04(18) . . ?
C34 Ir C37 80.71(19) . . ?
C38 Ir C37 37.45(16) . . ?
C33 Ir P 89.22(13) . . ?
C34 Ir P 94.74(14) . . ?
C38 Ir P 159.53(12) . . ?
C37 Ir P 162.98(12) . . ?
C33 Ir Cl 158.39(14) . . ?
C34 Ir Cl 161.93(16) . . ?
C38 Ir Cl 90.17(13) . . ?
C37 Ir Cl 88.04(13) . . ?
P Ir Cl 91.92(4) . . ?
C11 P C25 103.63(19) . . ?
C11 P C22 106.5(2) . . ?
C25 P C22 92.0(2) . . ?
C11 P Ir 113.79(15) . . ?
C25 P Ir 120.34(15) . . ?
C22 P Ir 117.64(17) . . ?
C16 C11 C12 119.2(4) . . ?
C16 C11 P 117.5(3) . . ?
C12 C11 P 123.3(4) . . ?
C11 C12 C13 118.8(5) . . ?
C14 C13 C12 121.5(5) . . ?
C13 C14 C15 119.4(5) . . ?
C16 C15 C14 120.4(5) . . ?
C15 C16 C11 120.5(5) . . ?
C21 C22 C23 113.8(5) . . ?
C21 C22 P 111.1(4) . . ?
C23 C22 P 105.6(4) . . ?
C24 C23 C22 112.8(5) . . ?
C25 C24 C23 109.0(5) . . ?
C24 C25 C26 113.9(4) . . ?
C24 C25 P 104.4(3) . . ?
C26 C25 P 116.0(3) . . ?
C38 C31 C32 113.1(4) . . ?
C33 C32 C31 113.1(4) . . ?
C34 C33 C32 125.3(5) . . ?
C34 C33 Ir 70.8(3) . . ?
C32 C33 Ir 111.7(3) . . ?
C33 C34 C35 121.5(4) . . ?
C33 C34 Ir 70.4(3) . . ?
C35 C34 Ir 114.5(3) . . ?
C36 C35 C34 111.7(4) . . ?
C37 C36 C35 112.1(4) . . ?
C38 C37 C36 126.3(4) . . ?
C38 C37 Ir 70.9(2) . . ?
C36 C37 Ir 109.3(3) . . ?
C37 C38 C31 124.3(4) . . ?
C37 C38 Ir 71.7(2) . . ?
C31 C38 Ir 111.9(3) . . ?

loop_
_geom_bond_atom_site_label_1
_geom_bond_atom_site_label_2
_geom_bond_distance
_geom_bond_site_symmetry_2
_geom_bond_publ_flag
Ir C33 2.106(4) . ?
Ir C34 2.111(4) . ?
Ir C38 2.196(4) . ?
Ir C37 2.207(4) . ?
Ir P 2.3108(11) . ?
Ir Cl 2.3467(11) . ?
P C11 1.840(4) . ?
P C25 1.855(5) . ?
P C22 1.864(4) . ?
C11 C16 1.391(6) . ?
C11 C12 1.392(6) . ?
C12 C13 1.412(6) . ?
C13 C14 1.355(8) . ?
C14 C15 1.383(7) . ?
C15 C16 1.383(6) . ?
C21 C22 1.531(7) . ?
C22 C23 1.542(8) . ?
C23 C24 1.523(9) . ?
C24 C25 1.503(7) . ?
C25 C26 1.531(6) . ?
C31 C38 1.525(7) . ?
C31 C32 1.532(7) . ?
C32 C33 1.526(7) . ?
C33 C34 1.399(7) . ?
C34 C35 1.539(7) . ?
C35 C36 1.526(8) . ?
C36 C37 1.509(7) . ?
C37 C38 1.414(6) . ?
